data_7011544
loop_
_publ_author_name
'Fenton, Ronald R.'
'Gauci, Robert'
'Junk, Peter C.'
'Lindoy, Leonard F.'
'Luckay, Robert C.'
'Meehan, George V.'
'Price, Jason R.'
'Turner, Peter'
'Wei, Gang'

_publ_section_title
;
 Macrocyclic ligand design. Structure--function relationships involving
 the interaction of pyridinyl-containing, mixed oxygen--nitrogen donor
 macrocycles with cobalt(ii), nickel(ii), copper(ii), zinc(ii),
 cadmium(ii), silver(i) and lead(ii)
;
_journal_issue 10
_journal_name_full 'Journal of the Chemical Society, Dalton Transactions'
_journal_page_first 2185
_journal_paper_doi 10.1039/b201195f
_journal_year 2002
_chemical_formula_sum 'C26 H34 Cu N6 O9'
_chemical_formula_weight 638.13
_space_group_IT_number 15
_symmetry_cell_setting monoclinic
_symmetry_Int_Tables_number 15
_symmetry_space_group_name_Hall '-C 2yc'
_symmetry_space_group_name_H-M 'C 1 2/c 1'
_atom_sites_solution_hydrogens geom
_atom_sites_solution_primary direct
_atom_sites_solution_secondary difmap
_audit_creation_method SHELXL-97
_cell_angle_alpha 90.00
_cell_angle_beta 100.890(5)
_cell_angle_gamma 90.00
_cell_formula_units_Z 8
_cell_length_a 28.340(8)
_cell_length_b 8.324(2)
_cell_length_c 24.685(7)
_cell_measurement_reflns_used 918
_cell_measurement_temperature 150(2)
_cell_measurement_theta_max 27.951
_cell_measurement_theta_min 3.494
_cell_volume 5718(3)
_computing_cell_refinement 'SAINT (Bruker,1995)'
_computing_data_collection 'SMART (Bruker,1995)'
_computing_data_reduction 'SAINT and XPREP (Bruker 1995)'
_computing_molecular_graphics
;
teXsan for Windows (MSC, 1997), XSHELL (Bruker, 2000) 
xtal 3.6 (Hall,du Boulay, D.J. & Olthof-Hazekamp, R. 1999)
ORTEPII  (Johnson,C.K., 1976). 
WinGX (Farrugia, 1999)
;
_computing_structure_refinement 'SHELXL-97 (Sheldrick, 1997)'
_computing_structure_solution 'SIR97 (Altomare, et. al. 1997)'
_diffrn_ambient_temperature 150(2)
_diffrn_measured_fraction_theta_full 0.929
_diffrn_measured_fraction_theta_max 0.929
_diffrn_measurement_device_type 'Bruker SMART 1000 CCD'
_diffrn_measurement_method \w
_diffrn_radiation_monochromator graphite
_diffrn_radiation_source 'sealed tube'
_diffrn_radiation_type MoK\a
_diffrn_radiation_wavelength 0.71073
_diffrn_reflns_av_R_equivalents 0.0436
_diffrn_reflns_av_sigmaI/netI 0.0205
_diffrn_reflns_limit_h_max 36
_diffrn_reflns_limit_h_min -37
_diffrn_reflns_limit_k_max 10
_diffrn_reflns_limit_k_min -10
_diffrn_reflns_limit_l_max 31
_diffrn_reflns_limit_l_min -31
_diffrn_reflns_number 24727
_diffrn_reflns_theta_full 28.21
_diffrn_reflns_theta_max 28.21
_diffrn_reflns_theta_min 1.46
_diffrn_standards_decay_% 0.00
_diffrn_standards_number 280
_exptl_absorpt_coefficient_mu 0.827
_exptl_absorpt_correction_T_max 0.903
_exptl_absorpt_correction_T_min 0.709
_exptl_absorpt_correction_type gaussian
_exptl_absorpt_process_details
;
Gaussian (XPREP, Bruker 1995; Coppens et al., 1965)
;
_exptl_crystal_colour blue
_exptl_crystal_density_diffrn 1.482
_exptl_crystal_density_method 'not measured'
_exptl_crystal_description tabular
_exptl_crystal_F_000 2664
_exptl_crystal_size_max 0.510
_exptl_crystal_size_mid 0.241
_exptl_crystal_size_min 0.123
_refine_diff_density_max 0.790
_refine_diff_density_min -0.448
_refine_diff_density_rms 0.061
_refine_ls_extinction_method none
_refine_ls_goodness_of_fit_ref 1.749
_refine_ls_hydrogen_treatment mixed
_refine_ls_matrix_type full
_refine_ls_number_parameters 393
_refine_ls_number_reflns 6545
_refine_ls_number_restraints 0
_refine_ls_restrained_S_all 1.749
_refine_ls_R_factor_all 0.0408
_refine_ls_R_factor_gt 0.0342
_refine_ls_shift/su_max 0.002
_refine_ls_shift/su_mean 0.000
_refine_ls_structure_factor_coef Fsqd
_refine_ls_weighting_details 'calc w=1/[\s^2^(Fo^2^)+(0.0300P)^2^+0.0000P] where P=(Fo^2^+2Fc^2^)/3'
_refine_ls_weighting_scheme calc
_refine_ls_wR_factor_gt 0.0876
_refine_ls_wR_factor_ref 0.0894
_reflns_number_gt 5636
_reflns_number_total 6545
_reflns_threshold_expression >2sigma(I)
_cod_data_source_file b201195f.txt
_cod_data_source_block lfl44
_cod_depositor_comments
;
The following automatic conversions were performed:
'_atom_site_symetry_multiplicity' tag replaced with
'_atom_site_symmetry_multiplicity'.

Automatic conversion script
Id: cif_correct_tags 1440 2010-10-19 06:21:57Z saulius 
;
_cod_original_cell_volume 5719(3)
_cod_original_sg_symbol_H-M 'C 2/c      '
_cod_database_code 7011544

loop_
_symmetry_equiv_pos_as_xyz
'x, y, z'
'-x, y, -z+1/2'
'x+1/2, y+1/2, z'
'-x+1/2, y+1/2, -z+1/2'
'-x, -y, -z'
'x, -y, z-1/2'
'-x+1/2, -y+1/2, -z'
'x+1/2, -y+1/2, z-1/2'

loop_
_atom_site_label
_atom_site_type_symbol
_atom_site_fract_x
_atom_site_fract_y
_atom_site_fract_z
_atom_site_U_iso_or_equiv
_atom_site_adp_type
_atom_site_occupancy
_atom_site_symmetry_multiplicity
_atom_site_calc_flag
_atom_site_refinement_flags
_atom_site_disorder_assembly
_atom_site_disorder_group
Cu1 Cu 0.362783(7) 0.13275(2) 0.115856(8) 0.02079(8) Uani 1 1 d . . .
O1 O 0.33319(4) 0.38690(13) 0.13371(5) 0.0240(3) Uani 1 1 d . . .
O2 O 0.42690(4) -0.03552(14) 0.10908(5) 0.0246(3) Uani 1 1 d . . .
O3 O 0.40231(7) -0.2282(2) 0.24793(7) 0.0686(6) Uani 1 1 d . . .
O4 O 0.42239(8) -0.0056(2) 0.28431(11) 0.1084(10) Uani 1 1 d . . .
O5 O 0.43240(6) -0.2151(2) 0.33437(6) 0.0523(4) Uani 1 1 d . . .
O6 O 0.33331(6) 0.68098(19) 0.05152(6) 0.0494(4) Uani 1 1 d . . .
O7 O 0.33639(6) 0.52148(16) -0.01656(7) 0.0514(4) Uani 1 1 d . . .
O8 O 0.31374(6) 0.76687(16) -0.03146(6) 0.0490(4) Uani 1 1 d . . .
O9 O 0.37211(9) -0.5287(3) 0.30268(8) 0.0796(6) Uani 1 1 d . . .
H9O H 0.3878 -0.4426 0.3046 0.119 Uiso 1 1 calc R . .
N1 N 0.36786(5) 0.22091(18) 0.03949(6) 0.0228(3) Uani 1 1 d . . .
H1N H 0.3605(7) 0.327(2) 0.0408(7) 0.024(5) Uiso 1 1 d . . .
N2 N 0.30760(5) 0.00756(18) 0.07481(6) 0.0225(3) Uani 1 1 d . . .
H2N H 0.3169(7) -0.074(2) 0.0646(8) 0.022(5) Uiso 1 1 d . . .
N3 N 0.34127(6) 0.04757(18) 0.18464(6) 0.0257(3) Uani 1 1 d . . .
H3N H 0.3635(7) 0.003(2) 0.2030(8) 0.029(6) Uiso 1 1 d . . .
N4 N 0.42150(5) 0.26141(17) 0.15483(6) 0.0226(3) Uani 1 1 d . . .
N5 N 0.41957(5) -0.14994(19) 0.28914(7) 0.0323(4) Uani 1 1 d . . .
N6 N 0.32771(6) 0.65655(18) 0.00078(7) 0.0311(4) Uani 1 1 d . . .
C1 C 0.32853(6) 0.1484(2) -0.00233(7) 0.0246(4) Uani 1 1 d . . .
H1A H 0.3404 0.0512 -0.0185 0.030 Uiso 1 1 calc R . .
H1B H 0.3175 0.2262 -0.0324 0.030 Uiso 1 1 calc R . .
C2 C 0.28741(6) 0.1047(2) 0.02605(7) 0.0250(4) Uani 1 1 d . . .
H2A H 0.2722 0.2031 0.0374 0.030 Uiso 1 1 calc R . .
H2B H 0.2628 0.0425 0.0008 0.030 Uiso 1 1 calc R . .
C3 C 0.27346(6) -0.0316(2) 0.11140(7) 0.0267(4) Uani 1 1 d . . .
H3A H 0.2527 -0.1229 0.0962 0.032 Uiso 1 1 calc R . .
H3B H 0.2528 0.0621 0.1150 0.032 Uiso 1 1 calc R . .
C4 C 0.30342(7) -0.0757(2) 0.16716(7) 0.0277(4) Uani 1 1 d . . .
H4A H 0.2824 -0.0830 0.1949 0.033 Uiso 1 1 calc R . .
H4B H 0.3186 -0.1819 0.1647 0.033 Uiso 1 1 calc R . .
C5 C 0.32689(7) 0.1740(2) 0.22172(7) 0.0307(4) Uani 1 1 d . . .
H5A H 0.3547 0.2452 0.2346 0.037 Uiso 1 1 calc R . .
H5B H 0.3185 0.1212 0.2546 0.037 Uiso 1 1 calc R . .
C6 C 0.28493(7) 0.2748(2) 0.19430(8) 0.0291(4) Uani 1 1 d . . .
C7 C 0.23993(8) 0.2616(3) 0.20842(9) 0.0396(5) Uani 1 1 d . . .
H7 H 0.2352 0.1871 0.2361 0.047 Uiso 1 1 calc R . .
C8 C 0.20152(8) 0.3562(3) 0.18263(10) 0.0460(6) Uani 1 1 d . . .
H8 H 0.1709 0.3447 0.1925 0.055 Uiso 1 1 calc R . .
C9 C 0.20786(7) 0.4666(3) 0.14276(9) 0.0409(5) Uani 1 1 d . . .
H9 H 0.1818 0.5324 0.1259 0.049 Uiso 1 1 calc R . .
C10 C 0.25238(7) 0.4813(2) 0.12734(8) 0.0319(4) Uani 1 1 d . . .
H10 H 0.2570 0.5562 0.0998 0.038 Uiso 1 1 calc R . .
C11 C 0.28995(6) 0.3848(2) 0.15298(7) 0.0256(4) Uani 1 1 d . . .
C12 C 0.36952(6) 0.4932(2) 0.16215(8) 0.0273(4) Uani 1 1 d . . .
H12A H 0.3639 0.5134 0.2000 0.033 Uiso 1 1 calc R . .
H12B H 0.3679 0.5974 0.1425 0.033 Uiso 1 1 calc R . .
C13 C 0.41811(6) 0.4188(2) 0.16474(7) 0.0229(4) Uani 1 1 d . . .
C14 C 0.45891(7) 0.5153(2) 0.17892(7) 0.0292(4) Uani 1 1 d . . .
H14 H 0.4557 0.6272 0.1850 0.035 Uiso 1 1 calc R . .
C15 C 0.50387(7) 0.4468(2) 0.18399(8) 0.0339(4) Uani 1 1 d . . .
H15 H 0.5320 0.5109 0.1932 0.041 Uiso 1 1 calc R . .
C16 C 0.50745(6) 0.2827(2) 0.17542(7) 0.0294(4) Uani 1 1 d . . .
H16 H 0.5380 0.2322 0.1798 0.035 Uiso 1 1 calc R . .
C17 C 0.46580(6) 0.1941(2) 0.16046(7) 0.0247(4) Uani 1 1 d . . .
C18 C 0.46743(6) 0.0149(2) 0.15044(8) 0.0293(4) Uani 1 1 d . . .
H18A H 0.4977 -0.0126 0.1380 0.035 Uiso 1 1 calc R . .
H18B H 0.4670 -0.0432 0.1853 0.035 Uiso 1 1 calc R . .
C19 C 0.43656(6) -0.0756(2) 0.05714(7) 0.0245(4) Uani 1 1 d . . .
C20 C 0.44934(7) -0.2328(2) 0.04873(8) 0.0324(4) Uani 1 1 d . . .
H20 H 0.4539 -0.3073 0.0784 0.039 Uiso 1 1 calc R . .
C21 C 0.45553(7) -0.2810(3) -0.00348(9) 0.0395(5) Uani 1 1 d . . .
H21 H 0.4642 -0.3888 -0.0096 0.047 Uiso 1 1 calc R . .
C22 C 0.44905(7) -0.1720(3) -0.04621(9) 0.0385(5) Uani 1 1 d . . .
H22 H 0.4532 -0.2050 -0.0819 0.046 Uiso 1 1 calc R . .
C23 C 0.43653(7) -0.0150(2) -0.03752(8) 0.0322(4) Uani 1 1 d . . .
H23 H 0.4322 0.0588 -0.0674 0.039 Uiso 1 1 calc R . .
C24 C 0.43005(6) 0.0372(2) 0.01465(7) 0.0257(4) Uani 1 1 d . . .
C25 C 0.41536(6) 0.2089(2) 0.02219(8) 0.0265(4) Uani 1 1 d . . .
H25A H 0.4401 0.2611 0.0504 0.032 Uiso 1 1 calc R . .
H25B H 0.4139 0.2678 -0.0129 0.032 Uiso 1 1 calc R . .
C26 C 0.35849(12) -0.5576(4) 0.35272(12) 0.0870(10) Uani 1 1 d . . .
H26A H 0.3852 -0.5311 0.3828 0.131 Uiso 1 1 calc R . .
H26B H 0.3501 -0.6712 0.3551 0.131 Uiso 1 1 calc R . .
H26C H 0.3306 -0.4909 0.3557 0.131 Uiso 1 1 calc R . .

loop_
_atom_site_aniso_label
_atom_site_aniso_U_11
_atom_site_aniso_U_22
_atom_site_aniso_U_33
_atom_site_aniso_U_23
_atom_site_aniso_U_13
_atom_site_aniso_U_12
Cu1 0.02060(12) 0.02058(12) 0.02045(12) 0.00001(8) 0.00198(8) 0.00166(8)
O1 0.0235(6) 0.0234(6) 0.0253(6) -0.0019(5) 0.0049(5) 0.0027(5)
O2 0.0246(6) 0.0263(6) 0.0226(6) -0.0010(5) 0.0039(5) 0.0042(5)
O3 0.0837(13) 0.0671(12) 0.0449(10) -0.0225(9) -0.0138(9) 0.0227(10)
O4 0.1018(17) 0.0375(11) 0.144(2) 0.0269(12) -0.0826(15) -0.0210(10)
O5 0.0578(10) 0.0577(10) 0.0363(9) 0.0093(8) -0.0043(7) 0.0006(8)
O6 0.0698(11) 0.0457(9) 0.0340(9) 0.0047(7) 0.0132(8) 0.0079(8)
O7 0.0728(11) 0.0225(7) 0.0553(10) -0.0049(7) 0.0032(8) 0.0092(7)
O8 0.0684(11) 0.0227(7) 0.0474(9) 0.0057(6) -0.0107(8) 0.0028(7)
O9 0.1010(17) 0.0701(14) 0.0734(14) -0.0125(11) 0.0306(12) -0.0260(12)
N1 0.0237(7) 0.0199(8) 0.0238(8) -0.0004(6) 0.0022(6) 0.0004(6)
N2 0.0223(8) 0.0214(8) 0.0235(8) 0.0009(6) 0.0037(6) 0.0038(6)
N3 0.0278(8) 0.0230(8) 0.0248(8) 0.0026(6) 0.0015(7) 0.0032(6)
N4 0.0230(7) 0.0254(8) 0.0187(7) 0.0004(6) 0.0021(6) 0.0016(6)
N5 0.0214(8) 0.0309(9) 0.0422(10) 0.0028(7) -0.0001(7) -0.0020(6)
N6 0.0308(9) 0.0234(8) 0.0375(10) 0.0021(7) 0.0027(7) -0.0026(6)
C1 0.0259(9) 0.0249(9) 0.0215(9) -0.0004(7) 0.0007(7) 0.0027(7)
C2 0.0242(9) 0.0251(9) 0.0239(9) 0.0013(7) -0.0003(7) 0.0031(7)
C3 0.0243(9) 0.0275(9) 0.0285(10) -0.0001(7) 0.0052(7) -0.0015(7)
C4 0.0321(10) 0.0238(9) 0.0280(10) 0.0032(7) 0.0078(8) 0.0001(8)
C5 0.0431(11) 0.0285(10) 0.0217(9) 0.0004(7) 0.0092(8) 0.0008(8)
C6 0.0340(10) 0.0284(10) 0.0265(9) -0.0076(8) 0.0095(8) 0.0000(8)
C7 0.0454(12) 0.0379(12) 0.0411(12) -0.0138(9) 0.0227(10) -0.0052(10)
C8 0.0294(11) 0.0560(14) 0.0567(15) -0.0298(12) 0.0188(10) -0.0042(10)
C9 0.0298(11) 0.0466(13) 0.0442(12) -0.0199(10) 0.0018(9) 0.0093(9)
C10 0.0323(10) 0.0318(10) 0.0294(10) -0.0093(8) 0.0004(8) 0.0084(8)
C11 0.0261(9) 0.0268(9) 0.0242(9) -0.0075(7) 0.0052(7) 0.0030(7)
C12 0.0310(10) 0.0218(9) 0.0287(10) -0.0038(7) 0.0050(8) 0.0007(7)
C13 0.0282(9) 0.0242(8) 0.0167(8) 0.0008(7) 0.0050(7) 0.0016(7)
C14 0.0357(10) 0.0253(9) 0.0265(9) -0.0017(7) 0.0059(8) -0.0029(8)
C15 0.0307(10) 0.0421(12) 0.0288(10) -0.0029(9) 0.0053(8) -0.0095(9)
C16 0.0228(9) 0.0420(11) 0.0229(9) -0.0010(8) 0.0029(7) 0.0010(8)
C17 0.0261(9) 0.0302(9) 0.0176(8) 0.0011(7) 0.0034(7) 0.0041(7)
C18 0.0267(10) 0.0320(10) 0.0266(9) -0.0020(8) -0.0016(7) 0.0073(8)
C19 0.0192(8) 0.0287(9) 0.0263(9) -0.0034(7) 0.0063(7) 0.0007(7)
C20 0.0326(10) 0.0288(10) 0.0368(11) -0.0020(8) 0.0095(8) 0.0047(8)
C21 0.0386(11) 0.0361(11) 0.0470(13) -0.0125(10) 0.0164(10) 0.0040(9)
C22 0.0335(11) 0.0508(13) 0.0342(11) -0.0119(10) 0.0142(9) -0.0013(9)
C23 0.0268(10) 0.0446(12) 0.0272(10) 0.0006(8) 0.0103(8) -0.0025(8)
C24 0.0200(9) 0.0290(9) 0.0288(9) -0.0008(7) 0.0064(7) -0.0020(7)
C25 0.0264(9) 0.0273(9) 0.0262(9) 0.0021(7) 0.0062(7) -0.0022(7)
C26 0.101(3) 0.105(3) 0.064(2) 0.0240(18) 0.0367(18) 0.043(2)

loop_
_atom_type_symbol
_atom_type_description
_atom_type_scat_dispersion_real
_atom_type_scat_dispersion_imag
_atom_type_scat_source
C C 0.0033 0.0016 'International Tables Vol C Tables 4.2.6.8 and 6.1.1.4'
H H 0.0000 0.0000 'International Tables Vol C Tables 4.2.6.8 and 6.1.1.4'
Cu Cu 0.3201 1.2651 'International Tables Vol C Tables 4.2.6.8 and 6.1.1.4'
N N 0.0061 0.0033 'International Tables Vol C Tables 4.2.6.8 and 6.1.1.4'
O O 0.0106 0.0060 'International Tables Vol C Tables 4.2.6.8 and 6.1.1.4'

loop_
_geom_angle_atom_site_label_1
_geom_angle_atom_site_label_2
_geom_angle_atom_site_label_3
_geom_angle
_geom_angle_site_symmetry_1
_geom_angle_site_symmetry_3
_geom_angle_publ_flag
N2 Cu1 N3 84.95(6) . . ?
N2 Cu1 N1 84.51(6) . . ?
N3 Cu1 N1 166.85(6) . . ?
N2 Cu1 N4 177.07(6) . . ?
N3 Cu1 N4 97.72(6) . . ?
N1 Cu1 N4 93.01(6) . . ?
N2 Cu1 O2 101.39(6) . . ?
N3 Cu1 O2 102.20(5) . . ?
N1 Cu1 O2 87.59(5) . . ?
N4 Cu1 O2 76.90(5) . . ?
N2 Cu1 O1 107.05(6) . . ?
N3 Cu1 O1 89.05(5) . . ?
N1 Cu1 O1 86.54(5) . . ?
N4 Cu1 O1 74.30(5) . . ?
O2 Cu1 O1 150.22(4) . . ?
C11 O1 C12 115.82(13) . . ?
C11 O1 Cu1 114.84(9) . . ?
C12 O1 Cu1 113.49(10) . . ?
C19 O2 C18 116.64(13) . . ?
C19 O2 Cu1 119.98(10) . . ?
C18 O2 Cu1 107.54(10) . . ?
C26 O9 H9O 109.5 . . ?
C25 N1 C1 111.77(14) . . ?
C25 N1 Cu1 117.57(11) . . ?
C1 N1 Cu1 108.49(10) . . ?
C25 N1 H1N 107.4(12) . . ?
C1 N1 H1N 105.7(11) . . ?
Cu1 N1 H1N 105.0(12) . . ?
C2 N2 C3 114.96(14) . . ?
C2 N2 Cu1 105.96(11) . . ?
C3 N2 Cu1 110.27(11) . . ?
C2 N2 H2N 108.4(14) . . ?
C3 N2 H2N 107.5(14) . . ?
Cu1 N2 H2N 109.7(14) . . ?
C4 N3 C5 113.34(15) . . ?
C4 N3 Cu1 108.13(11) . . ?
C5 N3 Cu1 115.02(11) . . ?
C4 N3 H3N 107.3(14) . . ?
C5 N3 H3N 104.7(15) . . ?
Cu1 N3 H3N 107.9(15) . . ?
C13 N4 C17 118.80(15) . . ?
C13 N4 Cu1 120.98(11) . . ?
C17 N4 Cu1 118.90(12) . . ?
O4 N5 O3 117.9(2) . . ?
O4 N5 O5 120.8(2) . . ?
O3 N5 O5 121.33(18) . . ?
O8 N6 O7 120.82(18) . . ?
O8 N6 O6 119.43(16) . . ?
O7 N6 O6 119.75(17) . . ?
N1 C1 C2 108.42(14) . . ?
N1 C1 H1A 110.0 . . ?
C2 C1 H1A 110.0 . . ?
N1 C1 H1B 110.0 . . ?
C2 C1 H1B 110.0 . . ?
H1A C1 H1B 108.4 . . ?
N2 C2 C1 107.22(14) . . ?
N2 C2 H2A 110.3 . . ?
C1 C2 H2A 110.3 . . ?
N2 C2 H2B 110.3 . . ?
C1 C2 H2B 110.3 . . ?
H2A C2 H2B 108.5 . . ?
N2 C3 C4 106.75(14) . . ?
N2 C3 H3A 110.4 . . ?
C4 C3 H3A 110.4 . . ?
N2 C3 H3B 110.4 . . ?
C4 C3 H3B 110.4 . . ?
H3A C3 H3B 108.6 . . ?
N3 C4 C3 110.18(14) . . ?
N3 C4 H4A 109.6 . . ?
C3 C4 H4A 109.6 . . ?
N3 C4 H4B 109.6 . . ?
C3 C4 H4B 109.6 . . ?
H4A C4 H4B 108.1 . . ?
N3 C5 C6 113.49(15) . . ?
N3 C5 H5A 108.9 . . ?
C6 C5 H5A 108.9 . . ?
N3 C5 H5B 108.9 . . ?
C6 C5 H5B 108.9 . . ?
H5A C5 H5B 107.7 . . ?
C7 C6 C11 117.38(18) . . ?
C7 C6 C5 121.82(18) . . ?
C11 C6 C5 120.80(16) . . ?
C6 C7 C8 121.0(2) . . ?
C6 C7 H7 119.5 . . ?
C8 C7 H7 119.5 . . ?
C9 C8 C7 120.3(2) . . ?
C9 C8 H8 119.8 . . ?
C7 C8 H8 119.8 . . ?
C8 C9 C10 120.0(2) . . ?
C8 C9 H9 120.0 . . ?
C10 C9 H9 120.0 . . ?
C11 C10 C9 118.8(2) . . ?
C11 C10 H10 120.6 . . ?
C9 C10 H10 120.6 . . ?
C10 C11 O1 118.97(17) . . ?
C10 C11 C6 122.50(18) . . ?
O1 C11 C6 118.29(15) . . ?
O1 C12 C13 109.50(14) . . ?
O1 C12 H12A 109.8 . . ?
C13 C12 H12A 109.8 . . ?
O1 C12 H12B 109.8 . . ?
C13 C12 H12B 109.8 . . ?
H12A C12 H12B 108.2 . . ?
N4 C13 C14 121.58(16) . . ?
N4 C13 C12 119.53(15) . . ?
C14 C13 C12 118.87(16) . . ?
C15 C14 C13 119.41(17) . . ?
C15 C14 H14 120.3 . . ?
C13 C14 H14 120.3 . . ?
C14 C15 C16 119.06(17) . . ?
C14 C15 H15 120.5 . . ?
C16 C15 H15 120.5 . . ?
C17 C16 C15 118.83(17) . . ?
C17 C16 H16 120.6 . . ?
C15 C16 H16 120.6 . . ?
N4 C17 C16 122.27(17) . . ?
N4 C17 C18 116.48(15) . . ?
C16 C17 C18 121.24(16) . . ?
O2 C18 C17 110.88(14) . . ?
O2 C18 H18A 109.5 . . ?
C17 C18 H18A 109.5 . . ?
O2 C18 H18B 109.5 . . ?
C17 C18 H18B 109.5 . . ?
H18A C18 H18B 108.1 . . ?
C20 C19 C24 121.69(17) . . ?
C20 C19 O2 117.66(16) . . ?
C24 C19 O2 120.50(15) . . ?
C19 C20 C21 119.58(19) . . ?
C19 C20 H20 120.2 . . ?
C21 C20 H20 120.2 . . ?
C22 C21 C20 119.85(19) . . ?
C22 C21 H21 120.1 . . ?
C20 C21 H21 120.1 . . ?
C21 C22 C23 120.34(19) . . ?
C21 C22 H22 119.8 . . ?
C23 C22 H22 119.8 . . ?
C22 C23 C24 121.16(18) . . ?
C22 C23 H23 119.4 . . ?
C24 C23 H23 119.4 . . ?
C19 C24 C23 117.38(17) . . ?
C19 C24 C25 123.03(16) . . ?
C23 C24 C25 119.57(16) . . ?
N1 C25 C24 112.56(14) . . ?
N1 C25 H25A 109.1 . . ?
C24 C25 H25A 109.1 . . ?
N1 C25 H25B 109.1 . . ?
C24 C25 H25B 109.1 . . ?
H25A C25 H25B 107.8 . . ?
O9 C26 H26A 109.5 . . ?
O9 C26 H26B 109.5 . . ?
H26A C26 H26B 109.5 . . ?
O9 C26 H26C 109.5 . . ?
H26A C26 H26C 109.5 . . ?
H26B C26 H26C 109.5 . . ?

loop_
_geom_bond_atom_site_label_1
_geom_bond_atom_site_label_2
_geom_bond_distance
_geom_bond_site_symmetry_2
_geom_bond_publ_flag
Cu1 N2 1.9898(15) . ?
Cu1 N3 2.0368(16) . ?
Cu1 N1 2.0531(15) . ?
Cu1 N4 2.0584(15) . ?
Cu1 O2 2.3252(13) . ?
Cu1 O1 2.3480(13) . ?
O1 C11 1.396(2) . ?
O1 C12 1.436(2) . ?
O2 C19 1.401(2) . ?
O2 C18 1.447(2) . ?
O3 N5 1.229(2) . ?
O4 N5 1.211(2) . ?
O5 N5 1.233(2) . ?
O6 N6 1.249(2) . ?
O7 N6 1.244(2) . ?
O8 N6 1.231(2) . ?
O9 C26 1.383(3) . ?
O9 H9O 0.8400 . ?
N1 C25 1.491(2) . ?
N1 C1 1.496(2) . ?
N1 H1N 0.91(2) . ?
N2 C2 1.473(2) . ?
N2 C3 1.479(2) . ?
N2 H2N 0.79(2) . ?
N3 C4 1.488(2) . ?
N3 C5 1.501(2) . ?
N3 H3N 0.79(2) . ?
N4 C13 1.340(2) . ?
N4 C17 1.358(2) . ?
C1 C2 1.513(3) . ?
C1 H1A 0.9900 . ?
C1 H1B 0.9900 . ?
C2 H2A 0.9900 . ?
C2 H2B 0.9900 . ?
C3 C4 1.519(2) . ?
C3 H3A 0.9900 . ?
C3 H3B 0.9900 . ?
C4 H4A 0.9900 . ?
C4 H4B 0.9900 . ?
C5 C6 1.507(3) . ?
C5 H5A 0.9900 . ?
C5 H5B 0.9900 . ?
C6 C7 1.389(3) . ?
C6 C11 1.398(3) . ?
C7 C8 1.396(3) . ?
C7 H7 0.9500 . ?
C8 C9 1.383(3) . ?
C8 H8 0.9500 . ?
C9 C10 1.390(3) . ?
C9 H9 0.9500 . ?
C10 C11 1.388(2) . ?
C10 H10 0.9500 . ?
C12 C13 1.500(2) . ?
C12 H12A 0.9900 . ?
C12 H12B 0.9900 . ?
C13 C14 1.397(2) . ?
C14 C15 1.380(3) . ?
C14 H14 0.9500 . ?
C15 C16 1.389(3) . ?
C15 H15 0.9500 . ?
C16 C17 1.381(3) . ?
C16 H16 0.9500 . ?
C17 C18 1.514(3) . ?
C18 H18A 0.9900 . ?
C18 H18B 0.9900 . ?
C19 C20 1.384(3) . ?
C19 C24 1.394(2) . ?
C20 C21 1.392(3) . ?
C20 H20 0.9500 . ?
C21 C22 1.377(3) . ?
C21 H21 0.9500 . ?
C22 C23 1.381(3) . ?
C22 H22 0.9500 . ?
C23 C24 1.404(3) . ?
C23 H23 0.9500 . ?
C24 C25 1.510(3) . ?
C25 H25A 0.9900 . ?
C25 H25B 0.9900 . ?
C26 H26A 0.9800 . ?
C26 H26B 0.9800 . ?
C26 H26C 0.9800 . ?

loop_
_geom_hbond_atom_site_label_D
_geom_hbond_atom_site_label_H
_geom_hbond_atom_site_label_A
_geom_hbond_distance_DH
_geom_hbond_distance_HA
_geom_hbond_distance_DA
_geom_hbond_angle_DHA
_geom_hbond_site_symmetry_A
O9 H9O O5 0.84 2.32 3.137(3) 164.9 .
O9 H9O O3 0.84 2.35 3.042(3) 139.9 .
O9 H9O N5 0.84 2.65 3.469(3) 165.3 .
N1 H1N O7 0.91(2) 2.171(19) 2.916(2) 138.2(16) .
N2 H2N O6 0.79(2) 2.13(2) 2.900(2) 166.3(19) 1_545
N3 H3N O4 0.79(2) 2.36(2) 3.066(2) 149.3(19) .
N3 H3N O3 0.79(2) 2.39(2) 3.111(2) 152.3(19) .
N3 H3N N5 0.79(2) 2.72(2) 3.481(2) 161.4(19) .

loop_
_geom_torsion_atom_site_label_1
_geom_torsion_atom_site_label_2
_geom_torsion_atom_site_label_3
_geom_torsion_atom_site_label_4
_geom_torsion
_geom_torsion_site_symmetry_1
_geom_torsion_site_symmetry_2
_geom_torsion_site_symmetry_3
_geom_torsion_site_symmetry_4
_geom_torsion_publ_flag
N2 Cu1 O1 C11 45.10(12) . . . . ?
N3 Cu1 O1 C11 -39.33(12) . . . . ?
N1 Cu1 O1 C11 128.28(11) . . . . ?
N4 Cu1 O1 C11 -137.62(12) . . . . ?
O2 Cu1 O1 C11 -152.69(11) . . . . ?
N2 Cu1 O1 C12 -178.48(11) . . . . ?
N3 Cu1 O1 C12 97.10(12) . . . . ?
N1 Cu1 O1 C12 -95.30(11) . . . . ?
N4 Cu1 O1 C12 -1.19(11) . . . . ?
O2 Cu1 O1 C12 -16.27(16) . . . . ?
N2 Cu1 O2 C19 60.46(12) . . . . ?
N3 Cu1 O2 C19 147.69(12) . . . . ?
N1 Cu1 O2 C19 -23.45(12) . . . . ?
N4 Cu1 O2 C19 -117.10(12) . . . . ?
O1 Cu1 O2 C19 -102.21(13) . . . . ?
N2 Cu1 O2 C18 -163.06(11) . . . . ?
N3 Cu1 O2 C18 -75.84(11) . . . . ?
N1 Cu1 O2 C18 113.03(11) . . . . ?
N4 Cu1 O2 C18 19.37(10) . . . . ?
O1 Cu1 O2 C18 34.27(15) . . . . ?
N2 Cu1 N1 C25 -126.83(13) . . . . ?
N3 Cu1 N1 C25 -163.7(2) . . . . ?
N4 Cu1 N1 C25 51.60(12) . . . . ?
O2 Cu1 N1 C25 -25.13(12) . . . . ?
O1 Cu1 N1 C25 125.66(12) . . . . ?
N2 Cu1 N1 C1 1.18(11) . . . . ?
N3 Cu1 N1 C1 -35.7(3) . . . . ?
N4 Cu1 N1 C1 179.61(11) . . . . ?
O2 Cu1 N1 C1 102.88(11) . . . . ?
O1 Cu1 N1 C1 -106.33(11) . . . . ?
N3 Cu1 N2 C2 143.04(12) . . . . ?
N1 Cu1 N2 C2 -29.08(11) . . . . ?
N4 Cu1 N2 C2 -61.4(12) . . . . ?
O2 Cu1 N2 C2 -115.51(11) . . . . ?
O1 Cu1 N2 C2 55.59(12) . . . . ?
N3 Cu1 N2 C3 18.05(12) . . . . ?
N1 Cu1 N2 C3 -154.08(12) . . . . ?
N4 Cu1 N2 C3 173.6(11) . . . . ?
O2 Cu1 N2 C3 119.50(11) . . . . ?
O1 Cu1 N2 C3 -69.40(12) . . . . ?
N2 Cu1 N3 C4 8.84(12) . . . . ?
N1 Cu1 N3 C4 45.7(3) . . . . ?
N4 Cu1 N3 C4 -169.93(11) . . . . ?
O2 Cu1 N3 C4 -91.75(12) . . . . ?
O1 Cu1 N3 C4 116.05(11) . . . . ?
N2 Cu1 N3 C5 -118.96(13) . . . . ?
N1 Cu1 N3 C5 -82.1(3) . . . . ?
N4 Cu1 N3 C5 62.27(13) . . . . ?
O2 Cu1 N3 C5 140.45(12) . . . . ?
O1 Cu1 N3 C5 -11.75(12) . . . . ?
N2 Cu1 N4 C13 109.5(11) . . . . ?
N3 Cu1 N4 C13 -95.14(13) . . . . ?
N1 Cu1 N4 C13 77.24(13) . . . . ?
O2 Cu1 N4 C13 164.06(13) . . . . ?
O1 Cu1 N4 C13 -8.31(12) . . . . ?
N2 Cu1 N4 C17 -57.3(12) . . . . ?
N3 Cu1 N4 C17 98.14(13) . . . . ?
N1 Cu1 N4 C17 -89.49(13) . . . . ?
O2 Cu1 N4 C17 -2.66(12) . . . . ?
O1 Cu1 N4 C17 -175.04(13) . . . . ?
C25 N1 C1 C2 157.77(14) . . . . ?
Cu1 N1 C1 C2 26.55(15) . . . . ?
C3 N2 C2 C1 173.57(15) . . . . ?
Cu1 N2 C2 C1 51.52(15) . . . . ?
N1 C1 C2 N2 -51.86(17) . . . . ?
C2 N2 C3 C4 -159.93(14) . . . . ?
Cu1 N2 C3 C4 -40.25(16) . . . . ?
C5 N3 C4 C3 95.11(18) . . . . ?
Cu1 N3 C4 C3 -33.64(17) . . . . ?
N2 C3 C4 N3 48.69(19) . . . . ?
C4 N3 C5 C6 -64.0(2) . . . . ?
Cu1 N3 C5 C6 61.09(19) . . . . ?
N3 C5 C6 C7 109.2(2) . . . . ?
N3 C5 C6 C11 -70.2(2) . . . . ?
C11 C6 C7 C8 -0.7(3) . . . . ?
C5 C6 C7 C8 179.89(18) . . . . ?
C6 C7 C8 C9 -0.7(3) . . . . ?
C7 C8 C9 C10 1.4(3) . . . . ?
C8 C9 C10 C11 -0.6(3) . . . . ?
C9 C10 C11 O1 173.35(16) . . . . ?
C9 C10 C11 C6 -0.9(3) . . . . ?
C12 O1 C11 C10 95.26(19) . . . . ?
Cu1 O1 C11 C10 -129.35(14) . . . . ?
C12 O1 C11 C6 -90.21(18) . . . . ?
Cu1 O1 C11 C6 45.18(18) . . . . ?
C7 C6 C11 C10 1.6(3) . . . . ?
C5 C6 C11 C10 -179.03(16) . . . . ?
C7 C6 C11 O1 -172.76(16) . . . . ?
C5 C6 C11 O1 6.6(2) . . . . ?
C11 O1 C12 C13 144.71(14) . . . . ?
Cu1 O1 C12 C13 8.73(17) . . . . ?
C17 N4 C13 C14 2.1(2) . . . . ?
Cu1 N4 C13 C14 -164.69(13) . . . . ?
C17 N4 C13 C12 -176.24(15) . . . . ?
Cu1 N4 C13 C12 17.0(2) . . . . ?
O1 C12 C13 N4 -16.4(2) . . . . ?
O1 C12 C13 C14 165.30(15) . . . . ?
N4 C13 C14 C15 -1.3(3) . . . . ?
C12 C13 C14 C15 176.97(17) . . . . ?
C13 C14 C15 C16 -0.7(3) . . . . ?
C14 C15 C16 C17 1.9(3) . . . . ?
C13 N4 C17 C16 -0.7(2) . . . . ?
Cu1 N4 C17 C16 166.27(13) . . . . ?
C13 N4 C17 C18 178.18(15) . . . . ?
Cu1 N4 C17 C18 -14.8(2) . . . . ?
C15 C16 C17 N4 -1.3(3) . . . . ?
C15 C16 C17 C18 179.87(16) . . . . ?
C19 O2 C18 C17 106.80(17) . . . . ?
Cu1 O2 C18 C17 -31.34(16) . . . . ?
N4 C17 C18 O2 32.3(2) . . . . ?
C16 C17 C18 O2 -148.72(16) . . . . ?
C18 O2 C19 C20 88.31(19) . . . . ?
Cu1 O2 C19 C20 -138.96(13) . . . . ?
C18 O2 C19 C24 -96.15(18) . . . . ?
Cu1 O2 C19 C24 36.6(2) . . . . ?
C24 C19 C20 C21 -0.6(3) . . . . ?
O2 C19 C20 C21 174.92(17) . . . . ?
C19 C20 C21 C22 0.2(3) . . . . ?
C20 C21 C22 C23 0.1(3) . . . . ?
C21 C22 C23 C24 -0.1(3) . . . . ?
C20 C19 C24 C23 0.6(3) . . . . ?
O2 C19 C24 C23 -174.78(15) . . . . ?
C20 C19 C24 C25 179.01(16) . . . . ?
O2 C19 C24 C25 3.7(3) . . . . ?
C22 C23 C24 C19 -0.2(3) . . . . ?
C22 C23 C24 C25 -178.73(17) . . . . ?
C1 N1 C25 C24 -60.49(18) . . . . ?
Cu1 N1 C25 C24 65.93(17) . . . . ?
C19 C24 C25 N1 -60.5(2) . . . . ?
C23 C24 C25 N1 117.91(17) . . . . ?
